data_7214205
loop_
_publ_author_name
'Yonemura, M.'
'Yamada, A.'
'Kobayashi, H.'
'Tabuchi, M.'
'Kamiyama, T.'
'Kawamoto, Y.'
'Kanno, R.'

_publ_section_title
;
 Synthesis, structure and phase relationship in lithium manganese oxide
 spinel
;
_journal_name_full 'Journal of Materials Chemistry'
_journal_page_first 1948
_journal_page_last 1958
_journal_paper_doi 10.1039/b314810f
_journal_volume 14
_journal_year 2004
_chemical_formula_structural 'Li Mn2 O3.9'
_chemical_formula_sum 'Li Mn2 O3.9'
_chemical_name_systematic 'Lithium Manganese Oxide (1/2/3.9)'
_space_group_IT_number 227
_symmetry_Int_Tables_number 227
_symmetry_space_group_name_Hall '-F 4vw 2vw 3'
_symmetry_space_group_name_H-M 'F d -3 m :2'
_audit_creation_date 2005/10/01
_cell_angle_alpha 90.
_cell_angle_beta 90.
_cell_angle_gamma 90.
_cell_formula_units_Z 8
_cell_length_a 8.24118(10)
_cell_length_b 8.24118(10)
_cell_length_c 8.24118(10)
_cell_volume 559.717(12)
_cod_data_source_file 'data_LiMn2O4melanie055739.cif'
_cod_data_source_block /var/www/cod/tmp/uploads/1395755656.98-D290F29E9218B844.cif
_cod_original_cell_volume 559.72
_cod_original_sg_symbol_H-M 'F d -3 m Z'
_cod_original_formula_sum 'Li1 Mn2 O3.9'
_cod_database_code 7214205

loop_
_symmetry_equiv_pos_site_id
_symmetry_equiv_pos_as_xyz
1 '-z, y+3/4, x+3/4'
2 'z+3/4, -y, x+3/4'
3 'z+3/4, y+3/4, -x'
4 '-z, -y, -x'
5 'y+3/4, x+3/4, -z'
6 '-y, x+3/4, z+3/4'
7 'y+3/4, -x, z+3/4'
8 '-y, -x, -z'
9 'x+3/4, -z, y+3/4'
10 'x+3/4, z+3/4, -y'
11 '-x, z+3/4, y+3/4'
12 '-x, -z, -y'
13 '-z, x+3/4, y+3/4'
14 'z+3/4, x+3/4, -y'
15 'z+3/4, -x, y+3/4'
16 '-z, -x, -y'
17 'y+3/4, -z, x+3/4'
18 '-y, z+3/4, x+3/4'
19 'y+3/4, z+3/4, -x'
20 '-y, -z, -x'
21 'x+3/4, y+3/4, -z'
22 'x+3/4, -y, z+3/4'
23 '-x, y+3/4, z+3/4'
24 '-x, -y, -z'
25 'z, -y+1/4, -x+1/4'
26 '-z+1/4, y, -x+1/4'
27 '-z+1/4, -y+1/4, x'
28 'z, y, x'
29 '-y+1/4, -x+1/4, z'
30 'y, -x+1/4, -z+1/4'
31 '-y+1/4, x, -z+1/4'
32 'y, x, z'
33 '-x+1/4, z, -y+1/4'
34 '-x+1/4, -z+1/4, y'
35 'x, -z+1/4, -y+1/4'
36 'x, z, y'
37 'z, -x+1/4, -y+1/4'
38 '-z+1/4, -x+1/4, y'
39 '-z+1/4, x, -y+1/4'
40 'z, x, y'
41 '-y+1/4, z, -x+1/4'
42 'y, -z+1/4, -x+1/4'
43 '-y+1/4, -z+1/4, x'
44 'y, z, x'
45 '-x+1/4, -y+1/4, z'
46 '-x+1/4, y, -z+1/4'
47 'x, -y+1/4, -z+1/4'
48 'x, y, z'
49 '-z, y+1/4, x+1/4'
50 '-z+1/2, y+3/4, x+1/4'
51 '-z+1/2, y+1/4, x+3/4'
52 'z+3/4, -y+1/2, x+1/4'
53 'z+1/4, -y, x+1/4'
54 'z+1/4, -y+1/2, x+3/4'
55 'z+3/4, y+1/4, -x+1/2'
56 'z+1/4, y+3/4, -x+1/2'
57 'z+1/4, y+1/4, -x'
58 '-z, -y+1/2, -x+1/2'
59 '-z+1/2, -y, -x+1/2'
60 '-z+1/2, -y+1/2, -x'
61 'y+3/4, x+1/4, -z+1/2'
62 'y+1/4, x+3/4, -z+1/2'
63 'y+1/4, x+1/4, -z'
64 '-y, x+1/4, z+1/4'
65 '-y+1/2, x+3/4, z+1/4'
66 '-y+1/2, x+1/4, z+3/4'
67 'y+3/4, -x+1/2, z+1/4'
68 'y+1/4, -x, z+1/4'
69 'y+1/4, -x+1/2, z+3/4'
70 '-y, -x+1/2, -z+1/2'
71 '-y+1/2, -x, -z+1/2'
72 '-y+1/2, -x+1/2, -z'
73 'x+3/4, -z+1/2, y+1/4'
74 'x+1/4, -z, y+1/4'
75 'x+1/4, -z+1/2, y+3/4'
76 'x+3/4, z+1/4, -y+1/2'
77 'x+1/4, z+3/4, -y+1/2'
78 'x+1/4, z+1/4, -y'
79 '-x, z+1/4, y+1/4'
80 '-x+1/2, z+3/4, y+1/4'
81 '-x+1/2, z+1/4, y+3/4'
82 '-x, -z+1/2, -y+1/2'
83 '-x+1/2, -z, -y+1/2'
84 '-x+1/2, -z+1/2, -y'
85 '-z, x+1/4, y+1/4'
86 '-z+1/2, x+3/4, y+1/4'
87 '-z+1/2, x+1/4, y+3/4'
88 'z+3/4, x+1/4, -y+1/2'
89 'z+1/4, x+3/4, -y+1/2'
90 'z+1/4, x+1/4, -y'
91 'z+3/4, -x+1/2, y+1/4'
92 'z+1/4, -x, y+1/4'
93 'z+1/4, -x+1/2, y+3/4'
94 '-z, -x+1/2, -y+1/2'
95 '-z+1/2, -x, -y+1/2'
96 '-z+1/2, -x+1/2, -y'
97 'y+3/4, -z+1/2, x+1/4'
98 'y+1/4, -z, x+1/4'
99 'y+1/4, -z+1/2, x+3/4'
100 '-y, z+1/4, x+1/4'
101 '-y+1/2, z+3/4, x+1/4'
102 '-y+1/2, z+1/4, x+3/4'
103 'y+3/4, z+1/4, -x+1/2'
104 'y+1/4, z+3/4, -x+1/2'
105 'y+1/4, z+1/4, -x'
106 '-y, -z+1/2, -x+1/2'
107 '-y+1/2, -z, -x+1/2'
108 '-y+1/2, -z+1/2, -x'
109 'x+3/4, y+1/4, -z+1/2'
110 'x+1/4, y+3/4, -z+1/2'
111 'x+1/4, y+1/4, -z'
112 'x+3/4, -y+1/2, z+1/4'
113 'x+1/4, -y, z+1/4'
114 'x+1/4, -y+1/2, z+3/4'
115 '-x, y+1/4, z+1/4'
116 '-x+1/2, y+3/4, z+1/4'
117 '-x+1/2, y+1/4, z+3/4'
118 '-x, -y+1/2, -z+1/2'
119 '-x+1/2, -y, -z+1/2'
120 '-x+1/2, -y+1/2, -z'
121 'z, -y+3/4, -x+3/4'
122 'z+1/2, -y+1/4, -x+3/4'
123 'z+1/2, -y+3/4, -x+1/4'
124 '-z+1/4, y+1/2, -x+3/4'
125 '-z+3/4, y, -x+3/4'
126 '-z+3/4, y+1/2, -x+1/4'
127 '-z+1/4, -y+3/4, x+1/2'
128 '-z+3/4, -y+1/4, x+1/2'
129 '-z+3/4, -y+3/4, x'
130 'z, y+1/2, x+1/2'
131 'z+1/2, y, x+1/2'
132 'z+1/2, y+1/2, x'
133 '-y+1/4, -x+3/4, z+1/2'
134 '-y+3/4, -x+1/4, z+1/2'
135 '-y+3/4, -x+3/4, z'
136 'y, -x+3/4, -z+3/4'
137 'y+1/2, -x+1/4, -z+3/4'
138 'y+1/2, -x+3/4, -z+1/4'
139 '-y+1/4, x+1/2, -z+3/4'
140 '-y+3/4, x, -z+3/4'
141 '-y+3/4, x+1/2, -z+1/4'
142 'y, x+1/2, z+1/2'
143 'y+1/2, x, z+1/2'
144 'y+1/2, x+1/2, z'
145 '-x+1/4, z+1/2, -y+3/4'
146 '-x+3/4, z, -y+3/4'
147 '-x+3/4, z+1/2, -y+1/4'
148 '-x+1/4, -z+3/4, y+1/2'
149 '-x+3/4, -z+1/4, y+1/2'
150 '-x+3/4, -z+3/4, y'
151 'x, -z+3/4, -y+3/4'
152 'x+1/2, -z+1/4, -y+3/4'
153 'x+1/2, -z+3/4, -y+1/4'
154 'x, z+1/2, y+1/2'
155 'x+1/2, z, y+1/2'
156 'x+1/2, z+1/2, y'
157 'z, -x+3/4, -y+3/4'
158 'z+1/2, -x+1/4, -y+3/4'
159 'z+1/2, -x+3/4, -y+1/4'
160 '-z+1/4, -x+3/4, y+1/2'
161 '-z+3/4, -x+1/4, y+1/2'
162 '-z+3/4, -x+3/4, y'
163 '-z+1/4, x+1/2, -y+3/4'
164 '-z+3/4, x, -y+3/4'
165 '-z+3/4, x+1/2, -y+1/4'
166 'z, x+1/2, y+1/2'
167 'z+1/2, x, y+1/2'
168 'z+1/2, x+1/2, y'
169 '-y+1/4, z+1/2, -x+3/4'
170 '-y+3/4, z, -x+3/4'
171 '-y+3/4, z+1/2, -x+1/4'
172 'y, -z+3/4, -x+3/4'
173 'y+1/2, -z+1/4, -x+3/4'
174 'y+1/2, -z+3/4, -x+1/4'
175 '-y+1/4, -z+3/4, x+1/2'
176 '-y+3/4, -z+1/4, x+1/2'
177 '-y+3/4, -z+3/4, x'
178 'y, z+1/2, x+1/2'
179 'y+1/2, z, x+1/2'
180 'y+1/2, z+1/2, x'
181 '-x+1/4, -y+3/4, z+1/2'
182 '-x+3/4, -y+1/4, z+1/2'
183 '-x+3/4, -y+3/4, z'
184 '-x+1/4, y+1/2, -z+3/4'
185 '-x+3/4, y, -z+3/4'
186 '-x+3/4, y+1/2, -z+1/4'
187 'x, -y+3/4, -z+3/4'
188 'x+1/2, -y+1/4, -z+3/4'
189 'x+1/2, -y+3/4, -z+1/4'
190 'x, y+1/2, z+1/2'
191 'x+1/2, y, z+1/2'
192 'x+1/2, y+1/2, z'

loop_
_atom_site_label
_atom_site_type_symbol
_atom_site_symmetry_multiplicity
_atom_site_Wyckoff_symbol
_atom_site_fract_x
_atom_site_fract_y
_atom_site_fract_z
_atom_site_occupancy
_atom_site_attached_hydrogens
_atom_site_B_iso_or_equiv
Li1 Li1+ 8 a 0.125 0.125 0.125 1. 0 0
Mn1 Mn3.4+ 16 d 0.5 0.5 0.5 1. 0 0
O1 O2- 32 e 0.26280(2) 0.26280(2) 0.26280(2) 0.975(8) 0 0

loop_
_atom_type_symbol
_atom_type_oxidation_number
Li1+ 1
Mn3.4+ 3.4
O2- -2
